data_8106626
loop_
_publ_author_name
'Fan, Hui-Tao'
'Qi, Shu-Guang'
'Liu, Shan-Shan'
'Zhao, Ling'

_publ_section_title
;
 Crystal structure of poly[(\m3-2-(pyrazin-2-ylthio)acetato-\k3
 N:O:S)silver(I)], C6H5AgN2O2S
;
_journal_issue 4
_journal_name_full 'Zeitschrift f\"ur Kristallographie - New Crystal Structures'
_journal_page_first 637
_journal_page_last 638
_journal_paper_doi 10.1515/ncrs-2016-0385
_journal_volume 232
_journal_year 2017
_chemical_formula_sum 'C6 H5 Ag N2 O2 S'
_chemical_formula_weight 277.05
_space_group_IT_number 14
_space_group_name_Hall '-P 2ybc'
_space_group_name_H-M_alt 'P 1 21/c 1'
_symmetry_cell_setting monoclinic
_symmetry_space_group_name_H-M 'P 1 21/c 1'
_atom_sites_solution_hydrogens geom
_atom_sites_solution_primary direct
_atom_sites_solution_secondary difmap
_cell_angle_alpha 90.00
_cell_angle_beta 99.255(6)
_cell_angle_gamma 90.00
_cell_formula_units_Z 4
_cell_length_a 10.0546(4)
_cell_length_b 10.7329(5)
_cell_length_c 6.9044(7)
_cell_measurement_reflns_used 895
_cell_measurement_temperature 293(2)
_cell_measurement_theta_max 27.9890
_cell_measurement_theta_min 3.7920
_cell_volume 735.39(9)
_computing_cell_refinement 'CrysAlisPro, Agilent Technologies'
_computing_data_collection 'CrysAlisPro, Agilent Technologies'
_computing_data_reduction 'CrysAlisPro, Agilent Technologies'
_computing_molecular_graphics 'SHELXL-97, xp'
_computing_publication_material SHELXL-97
_computing_structure_refinement 'SHELXL-97 (Sheldrick, 1997)'
_computing_structure_solution 'SHELXS-97 (Sheldrick, 1990)'
_diffrn_ambient_temperature 293(2)
_diffrn_detector_area_resol_mean 16.2312
_diffrn_measured_fraction_theta_full 0.997
_diffrn_measured_fraction_theta_max 0.997
_diffrn_measurement_device_type 'Xcalibur, Eos, Gemini'
_diffrn_measurement_method '\w scans'
_diffrn_radiation_monochromator graphite
_diffrn_radiation_source 'fine-focus sealed tube'
_diffrn_radiation_type MoK\a
_diffrn_radiation_wavelength 0.71073
_diffrn_reflns_av_R_equivalents 0.0363
_diffrn_reflns_av_sigmaI/netI 0.0542
_diffrn_reflns_limit_h_max 11
_diffrn_reflns_limit_h_min -11
_diffrn_reflns_limit_k_max 12
_diffrn_reflns_limit_k_min -12
_diffrn_reflns_limit_l_max 8
_diffrn_reflns_limit_l_min -8
_diffrn_reflns_number 2661
_diffrn_reflns_theta_full 25.00
_diffrn_reflns_theta_max 25.00
_diffrn_reflns_theta_min 3.54
_exptl_absorpt_coefficient_mu 2.974
_exptl_absorpt_correction_T_max 0.6476
_exptl_absorpt_correction_T_min 0.5876
_exptl_absorpt_correction_type multi-scan
_exptl_absorpt_process_details sadabs
_exptl_crystal_colour colorless
_exptl_crystal_density_diffrn 2.502
_exptl_crystal_density_method 'not measured'
_exptl_crystal_description block
_exptl_crystal_F_000 536
_exptl_crystal_size_max 0.20
_exptl_crystal_size_mid 0.18
_exptl_crystal_size_min 0.16
_refine_diff_density_max 0.859
_refine_diff_density_min -0.846
_refine_diff_density_rms 0.143
_refine_ls_extinction_method none
_refine_ls_goodness_of_fit_ref 1.034
_refine_ls_hydrogen_treatment constr
_refine_ls_matrix_type full
_refine_ls_number_parameters 109
_refine_ls_number_reflns 1290
_refine_ls_number_restraints 0
_refine_ls_restrained_S_all 1.034
_refine_ls_R_factor_all 0.0566
_refine_ls_R_factor_gt 0.0422
_refine_ls_shift/su_max 0.000
_refine_ls_shift/su_mean 0.000
_refine_ls_structure_factor_coef Fsqd
_refine_ls_weighting_details 'calc w=1/[\s^2^(Fo^2^)+(0.0426P)^2^+0.0000P] where P=(Fo^2^+2Fc^2^)/3'
_refine_ls_weighting_scheme calc
_refine_ls_wR_factor_gt 0.0897
_refine_ls_wR_factor_ref 0.0967
_reflns_number_gt 1067
_reflns_number_total 1290
_reflns_threshold_expression >2sigma(I)
_cod_data_source_file suppl_ncrs-2016-0385_suppl.cif
_cod_data_source_block a
_cod_original_sg_symbol_H-M 'P 21/c'
_cod_database_code 8106626

loop_
_symmetry_equiv_pos_as_xyz
'x, y, z'
'-x, y+1/2, -z+1/2'
'-x, -y, -z'
'x, -y-1/2, z-1/2'

loop_
_atom_site_label
_atom_site_type_symbol
_atom_site_fract_x
_atom_site_fract_y
_atom_site_fract_z
_atom_site_U_iso_or_equiv
_atom_site_adp_type
_atom_site_occupancy
_atom_site_symmetry_multiplicity
_atom_site_calc_flag
_atom_site_refinement_flags
_atom_site_disorder_assembly
_atom_site_disorder_group
Ag1 Ag 1.07998(5) 0.02959(4) 0.82878(9) 0.0419(2) Uani 1 1 d . . .
S1 S 0.84968(14) -0.00186(14) 0.6007(2) 0.0260(4) Uani 1 1 d . . .
O1 O 0.8937(3) -0.2611(4) 0.6126(6) 0.0326(11) Uani 1 1 d . . .
O2 O 0.6941(4) -0.3273(4) 0.6726(7) 0.0377(11) Uani 1 1 d . . .
N1 N 0.7864(4) 0.3621(4) 0.6046(7) 0.0236(11) Uani 1 1 d . . .
N2 N 0.6381(4) 0.1448(4) 0.6435(7) 0.0260(12) Uani 1 1 d . . .
C3 C 0.8381(5) 0.2502(5) 0.5909(8) 0.0244(14) Uani 1 1 d . . .
H3 H 0.9259 0.2436 0.5653 0.029 Uiso 1 1 calc R . .
C2 C 0.6566(5) 0.3665(6) 0.6347(9) 0.0309(15) Uani 1 1 d . . .
H2 H 0.6150 0.4433 0.6431 0.037 Uiso 1 1 calc R . .
C5 C 0.7238(5) -0.1110(5) 0.6557(9) 0.0251(14) Uani 1 1 d . . .
H5A H 0.7039 -0.0947 0.7862 0.030 Uiso 1 1 calc R . .
H5B H 0.6414 -0.0999 0.5629 0.030 Uiso 1 1 calc R . .
C4 C 0.7665(5) 0.1414(5) 0.6134(9) 0.0240(13) Uani 1 1 d . . .
C6 C 0.7733(5) -0.2448(5) 0.6447(9) 0.0268(14) Uani 1 1 d . . .
C1 C 0.5854(5) 0.2583(5) 0.6531(9) 0.0273(14) Uani 1 1 d . . .
H1 H 0.4963 0.2648 0.6731 0.033 Uiso 1 1 calc R . .

loop_
_atom_site_aniso_label
_atom_site_aniso_U_11
_atom_site_aniso_U_22
_atom_site_aniso_U_33
_atom_site_aniso_U_23
_atom_site_aniso_U_13
_atom_site_aniso_U_12
Ag1 0.0290(3) 0.0232(3) 0.0730(5) 0.0009(3) 0.0062(3) 0.0014(2)
S1 0.0166(7) 0.0218(7) 0.0413(10) -0.0005(7) 0.0096(7) -0.0009(6)
O1 0.0188(19) 0.027(2) 0.054(3) 0.004(2) 0.0119(19) 0.0043(18)
O2 0.030(2) 0.023(2) 0.063(3) 0.000(2) 0.016(2) -0.006(2)
N1 0.020(2) 0.021(3) 0.030(3) -0.001(2) 0.005(2) 0.003(2)
N2 0.015(2) 0.024(3) 0.040(3) -0.003(2) 0.008(2) -0.002(2)
C3 0.013(2) 0.028(3) 0.032(3) 0.001(3) 0.005(2) -0.003(2)
C2 0.020(3) 0.029(3) 0.044(4) -0.001(3) 0.008(3) 0.004(3)
C5 0.016(3) 0.022(3) 0.038(4) 0.000(3) 0.009(3) -0.004(2)
C4 0.020(3) 0.021(3) 0.032(4) -0.003(3) 0.009(3) 0.000(2)
C6 0.021(3) 0.026(3) 0.034(4) 0.000(3) 0.007(3) 0.003(3)
C1 0.018(3) 0.027(3) 0.038(4) -0.011(3) 0.008(3) 0.001(3)

loop_
_atom_type_symbol
_atom_type_description
_atom_type_scat_dispersion_real
_atom_type_scat_dispersion_imag
_atom_type_scat_source
C C 0.0033 0.0016 'International Tables Vol C Tables 4.2.6.8 and 6.1.1.4'
H H 0.0000 0.0000 'International Tables Vol C Tables 4.2.6.8 and 6.1.1.4'
Ag Ag -0.8971 1.1015 'International Tables Vol C Tables 4.2.6.8 and 6.1.1.4'
N N 0.0061 0.0033 'International Tables Vol C Tables 4.2.6.8 and 6.1.1.4'
O O 0.0106 0.0060 'International Tables Vol C Tables 4.2.6.8 and 6.1.1.4'
S S 0.1246 0.1234 'International Tables Vol C Tables 4.2.6.8 and 6.1.1.4'

loop_
_geom_angle_atom_site_label_1
_geom_angle_atom_site_label_2
_geom_angle_atom_site_label_3
_geom_angle
_geom_angle_site_symmetry_1
_geom_angle_site_symmetry_3
N1 Ag1 O1 134.45(15) 2_746 2_756
N1 Ag1 S1 117.67(12) 2_746 .
O1 Ag1 S1 107.46(10) 2_756 .
N1 Ag1 Ag1 92.64(12) 2_746 3_757
O1 Ag1 Ag1 97.14(10) 2_756 3_757
S1 Ag1 Ag1 85.16(4) . 3_757
C4 S1 C5 101.6(3) . .
C4 S1 Ag1 103.9(2) . .
C5 S1 Ag1 122.7(2) . .
C6 O1 Ag1 100.9(3) . 2_746
C3 N1 C2 116.4(5) . .
C3 N1 Ag1 120.9(3) . 2_756
C2 N1 Ag1 120.0(4) . 2_756
C1 N2 C4 115.6(5) . .
N1 C3 C4 122.6(5) . .
N1 C3 H3 118.7 . .
C4 C3 H3 118.7 . .
N1 C2 C1 120.7(5) . .
N1 C2 H2 119.6 . .
C1 C2 H2 119.6 . .
C6 C5 S1 110.7(4) . .
C6 C5 H5A 109.5 . .
S1 C5 H5A 109.5 . .
C6 C5 H5B 109.5 . .
S1 C5 H5B 109.5 . .
H5A C5 H5B 108.1 . .
N2 C4 C3 121.5(5) . .
N2 C4 S1 120.5(4) . .
C3 C4 S1 118.0(4) . .
O2 C6 O1 125.9(5) . .
O2 C6 C5 116.5(5) . .
O1 C6 C5 117.6(5) . .
N2 C1 C2 123.2(5) . .
N2 C1 H1 118.4 . .
C2 C1 H1 118.4 . .

loop_
_geom_bond_atom_site_label_1
_geom_bond_atom_site_label_2
_geom_bond_distance
_geom_bond_site_symmetry_2
Ag1 N1 2.247(4) 2_746
Ag1 O1 2.291(4) 2_756
Ag1 S1 2.6045(15) .
Ag1 Ag1 3.1311(11) 3_757
S1 C4 1.759(6) .
S1 C5 1.809(5) .
O1 C6 1.277(6) .
O1 Ag1 2.291(4) 2_746
O2 C6 1.227(7) .
N1 C3 1.318(7) .
N1 C2 1.354(7) .
N1 Ag1 2.247(4) 2_756
N2 C1 1.335(7) .
N2 C4 1.341(6) .
C3 C4 1.393(7) .
C3 H3 0.9300 .
C2 C1 1.381(8) .
C2 H2 0.9300 .
C5 C6 1.526(8) .
C5 H5A 0.9700 .
C5 H5B 0.9700 .
C1 H1 0.9300 .

loop_
_geom_torsion_atom_site_label_1
_geom_torsion_atom_site_label_2
_geom_torsion_atom_site_label_3
_geom_torsion_atom_site_label_4
_geom_torsion
_geom_torsion_site_symmetry_1
_geom_torsion_site_symmetry_2
_geom_torsion_site_symmetry_3
_geom_torsion_site_symmetry_4
N1 Ag1 S1 C4 171.8(2) 2_746 . . .
O1 Ag1 S1 C4 -14.7(2) 2_756 . . .
Ag1 Ag1 S1 C4 81.3(2) 3_757 . . .
N1 Ag1 S1 C5 57.8(3) 2_746 . . .
O1 Ag1 S1 C5 -128.6(2) 2_756 . . .
Ag1 Ag1 S1 C5 -32.6(2) 3_757 . . .
C2 N1 C3 C4 -2.4(9) . . . .
Ag1 N1 C3 C4 158.7(4) 2_756 . . .
C3 N1 C2 C1 1.1(9) . . . .
Ag1 N1 C2 C1 -160.2(5) 2_756 . . .
C4 S1 C5 C6 177.8(4) . . . .
Ag1 S1 C5 C6 -67.2(5) . . . .
C1 N2 C4 C3 -0.9(8) . . . .
C1 N2 C4 S1 179.2(5) . . . .
N1 C3 C4 N2 2.4(10) . . . .
N1 C3 C4 S1 -177.7(4) . . . .
C5 S1 C4 N2 -4.3(5) . . . .
Ag1 S1 C4 N2 -132.6(4) . . . .
C5 S1 C4 C3 175.9(5) . . . .
Ag1 S1 C4 C3 47.6(5) . . . .
Ag1 O1 C6 O2 -8.4(7) 2_746 . . .
Ag1 O1 C6 C5 169.6(4) 2_746 . . .
S1 C5 C6 O2 -177.5(5) . . . .
S1 C5 C6 O1 4.3(7) . . . .
C4 N2 C1 C2 -0.4(9) . . . .
N1 C2 C1 N2 0.3(10) . . . .
